data_2017881
loop_
_publ_author_name
'Li, Shu-Qiang'
'Hu, Ning-Hai'

_publ_section_title
;
 Interaction of thiamine with anions in the triclinic form of thiamine
 iodide:
 3-[(4-amino-2-methylpyrimidin-5-yl)methyl]-5-(2-hydroxyethyl)-4-methyl-1,3-thiazol-3-ium
 iodide 1.25-hydrate
;
_journal_coeditor_code FA3240
_journal_issue 12
_journal_name_full 'Acta Crystallographica Section C'
_journal_page_first o581
_journal_page_last o584
_journal_paper_doi 10.1107/S0108270110043325
_journal_volume 66
_journal_year 2010
_chemical_formula_iupac 'C12 H17 N4 O S + , I - , 1.25H2 O'
_chemical_formula_moiety 'C12 H17 N4 O S +, I -, 1.25(H2 O)'
_chemical_formula_sum 'C12 H19.5 I N4 O2.25 S'
_chemical_formula_weight 414.78
_chemical_name_common 'thiamiine iodide'
_chemical_name_systematic
;
3-[(4-amino-2-methylpyrimidin-5-yl)methyl]-5-(2-hydroxyethyl)-4-methyl-
1,3-thiazol-3-ium iodide 1.25-hydrate
;
_space_group_IT_number 2
_symmetry_cell_setting triclinic
_symmetry_space_group_name_Hall '-P 1'
_symmetry_space_group_name_H-M 'P -1'
_atom_sites_solution_hydrogens geom
_atom_sites_solution_primary direct
_atom_sites_solution_secondary difmap
_audit_creation_method SHELXL97
_cell_angle_alpha 104.9000(10)
_cell_angle_beta 100.968(2)
_cell_angle_gamma 115.1290(10)
_cell_formula_units_Z 4
_cell_length_a 11.9437(10)
_cell_length_b 12.5913(12)
_cell_length_c 13.8768(13)
_cell_measurement_reflns_used 4302
_cell_measurement_temperature 293(2)
_cell_measurement_theta_max 26.00
_cell_measurement_theta_min 2.52
_cell_volume 1715.6(3)
_computing_cell_refinement 'SAINT (Bruker, 2007)'
_computing_data_collection 'SMART (Bruker, 2007)'
_computing_data_reduction 'SAINT (Bruker, 2007)'
_computing_molecular_graphics
;
SHELXTL (Sheldrick, 2008) and DIAMOND (Brandenburg, 1999)
;
_computing_publication_material 'SHELXTL (Sheldrick, 2008)'
_computing_structure_refinement 'SHELXL97 (Sheldrick, 2008)'
_computing_structure_solution 'SHELXS97 (Sheldrick, 2008)'
_diffrn_ambient_temperature 293(2)
_diffrn_measured_fraction_theta_full 0.981
_diffrn_measured_fraction_theta_max 0.981
_diffrn_measurement_device_type 'Bruker APEX CCD area-detector'
_diffrn_measurement_method '\f and \w scans'
_diffrn_radiation_monochromator graphite
_diffrn_radiation_source 'sealed tube'
_diffrn_radiation_type MoK\a
_diffrn_radiation_wavelength 0.71073
_diffrn_reflns_av_R_equivalents 0.0145
_diffrn_reflns_av_sigmaI/netI 0.0289
_diffrn_reflns_limit_h_max 8
_diffrn_reflns_limit_h_min -14
_diffrn_reflns_limit_k_max 15
_diffrn_reflns_limit_k_min -14
_diffrn_reflns_limit_l_max 16
_diffrn_reflns_limit_l_min -16
_diffrn_reflns_number 9403
_diffrn_reflns_theta_full 25.50
_diffrn_reflns_theta_max 25.50
_diffrn_reflns_theta_min 1.62
_exptl_absorpt_coefficient_mu 1.997
_exptl_absorpt_correction_T_max 0.9068
_exptl_absorpt_correction_T_min 0.6792
_exptl_absorpt_correction_type multi-scan
_exptl_absorpt_process_details '(SADABS; Sheldrick, 1996)'
_exptl_crystal_colour colourless
_exptl_crystal_density_diffrn 1.606
_exptl_crystal_density_method 'not measured'
_exptl_crystal_description plate
_exptl_crystal_F_000 826
_exptl_crystal_size_max 0.21
_exptl_crystal_size_mid 0.17
_exptl_crystal_size_min 0.05
_refine_diff_density_max 1.623
_refine_diff_density_min -0.977
_refine_ls_extinction_method none
_refine_ls_goodness_of_fit_ref 1.088
_refine_ls_hydrogen_treatment constr
_refine_ls_matrix_type full
_refine_ls_number_parameters 418
_refine_ls_number_reflns 6271
_refine_ls_number_restraints 8
_refine_ls_restrained_S_all 1.102
_refine_ls_R_factor_all 0.0627
_refine_ls_R_factor_gt 0.0527
_refine_ls_shift/su_max 0.004
_refine_ls_shift/su_mean 0.000
_refine_ls_structure_factor_coef Fsqd
_refine_ls_weighting_details 'calc w = 1/[\s^2^(Fo^2^)+(0.0816P)^2^+2.7224P] where P=(Fo^2^+2Fc^2^)/3'
_refine_ls_weighting_scheme calc
_refine_ls_wR_factor_gt 0.1473
_refine_ls_wR_factor_ref 0.1563
_reflns_number_gt 5141
_reflns_number_total 6271
_reflns_threshold_expression I>2\s(I)
_cod_data_source_file fa3240.cif
_cod_data_source_block I
_cod_original_formula_sum 'C12 H19.50 I N4 O2.25 S'
_cod_database_code 2017881
_cod_database_fobs_code 2017881

loop_
_symmetry_equiv_pos_as_xyz
'x, y, z'
'-x, -y, -z'

loop_
_atom_site_type_symbol
_atom_site_label
_atom_site_fract_x
_atom_site_fract_y
_atom_site_fract_z
_atom_site_U_iso_or_equiv
_atom_site_adp_type
_atom_site_calc_flag
_atom_site_refinement_flags
_atom_site_occupancy
_atom_site_disorder_assembly
_atom_site_disorder_group
I I1 0.71720(4) 0.46470(4) 0.43520(3) 0.06377(17) Uani d . 1 . .
I I2 0.49286(6) 0.77149(5) 0.11844(3) 0.0793(2) Uani d . 1 . .
S S1 0.3254(2) 0.41301(17) 0.29637(17) 0.0825(6) Uani d . 1 . .
O O11 0.1852(14) 0.1485(13) 0.1563(11) 0.120(5) Uani d PD 0.50 A 1
H H1A 0.2101 0.1360 0.2120 0.144 Uiso d P 0.50 B 1
O O12 0.1357(11) 0.2533(16) 0.0662(11) 0.127(5) Uani d PD 0.50 C 2
H H12 0.0821 0.1789 0.0442 0.153 Uiso d P 0.50 D 2
N N1 0.5361(5) 0.6006(4) 0.3243(4) 0.0502(11) Uani d . 1 . .
N N2 0.7423(6) 0.8898(5) 0.6678(4) 0.0634(13) Uani d . 1 . .
N N3 0.6008(5) 0.9473(4) 0.5783(4) 0.0544(11) Uani d . 1 . .
N N4 0.5181(5) 0.8742(5) 0.3979(4) 0.0629(13) Uani d . 1 . .
H H4A 0.4781 0.9171 0.4050 0.075 Uiso calc R 1 . .
H H4B 0.5098 0.8301 0.3356 0.075 Uiso calc R 1 . .
C C1 0.4464(6) 0.5616(6) 0.3687(5) 0.0588(15) Uani d . 1 . .
H H1 0.4500 0.6112 0.4331 0.071 Uiso calc R 1 . .
C C2 0.5116(6) 0.5101(6) 0.2288(5) 0.0562(14) Uani d . 1 . .
C C3 0.3989(7) 0.4036(7) 0.2004(6) 0.078(2) Uani d . 1 . .
C C4 0.6101(8) 0.5371(7) 0.1731(6) 0.0717(18) Uani d . 1 . .
H H4C 0.5774 0.4657 0.1083 0.086 Uiso calc R 1 . .
H H4D 0.6916 0.5523 0.2179 0.086 Uiso calc R 1 . .
H H4E 0.6246 0.6108 0.1572 0.086 Uiso calc R 1 . .
C C5 0.3410(10) 0.2843(8) 0.1036(8) 0.122(4) Uani d D 1 . .
H H5A 0.2728 0.2845 0.0530 0.146 Uiso calc PR 0.50 E 1
H H5B 0.4096 0.2933 0.0732 0.146 Uiso calc PR 0.50 E 1
H H5C 0.4100 0.2844 0.0763 0.146 Uiso calc PR 0.50 E 2
H H5D 0.3064 0.2116 0.1237 0.146 Uiso calc PR 0.50 E 2
C C61 0.283(2) 0.1551(16) 0.1068(18) 0.138(9) Uani d PD 0.50 A 1
H H6A 0.2425 0.0903 0.0358 0.165 Uiso calc PR 0.50 A 1
H H6B 0.3495 0.1444 0.1484 0.165 Uiso calc PR 0.50 A 1
C C62 0.2346(13) 0.2716(16) 0.0190(10) 0.088(5) Uani d PD 0.50 C 2
H H6C 0.2621 0.3477 0.0032 0.105 Uiso calc PR 0.50 C 2
H H6D 0.2048 0.1993 -0.0455 0.105 Uiso calc PR 0.50 C 2
C C7 0.6571(6) 0.7268(5) 0.3755(5) 0.0528(13) Uani d . 1 . .
H H7A 0.6632 0.7707 0.3269 0.063 Uiso calc R 1 . .
H H7B 0.7331 0.7154 0.3891 0.063 Uiso calc R 1 . .
C C8 0.6753(6) 0.9517(5) 0.6658(5) 0.0549(14) Uani d . 1 . .
C C9 0.5919(6) 0.8759(5) 0.4825(4) 0.0488(12) Uani d . 1 . .
C C10 0.6609(6) 0.8075(5) 0.4774(4) 0.0499(13) Uani d . 1 . .
C C11 0.7328(6) 0.8178(5) 0.5713(5) 0.0575(14) Uani d . 1 . .
H H11 0.7782 0.7732 0.5697 0.069 Uiso calc R 1 . .
C C12 0.6836(8) 1.0319(7) 0.7700(5) 0.0750(19) Uani d . 1 . .
H H12A 0.7393 1.0271 0.8267 0.090 Uiso d . 1 . .
H H12B 0.5968 1.0009 0.7751 0.090 Uiso d . 1 . .
H H12C 0.7187 1.1180 0.7758 0.090 Uiso d . 1 . .
S S2 1.01658(16) 0.41512(19) 0.30887(15) 0.0726(5) Uani d . 1 . .
O O21 1.0241(13) 0.3624(12) 0.0769(10) 0.096(3) Uani d PD 0.50 F 1
H H21 1.0643 0.4401 0.1022 0.115 Uiso calc PR 0.50 F 1
O O22 1.0497(12) 0.5528(12) 0.1665(9) 0.099(4) Uani d PD 0.50 G 2
H H22 1.0839 0.6280 0.2029 0.119 Uiso d P 0.50 H 2
N N5 0.8249(5) 0.2441(4) 0.3255(4) 0.0524(11) Uani d . 1 . .
N N6 0.8830(6) 0.2498(5) 0.6642(5) 0.0723(15) Uani d . 1 . .
N N7 0.9590(5) 0.1186(5) 0.5783(5) 0.0657(14) Uani d . 1 . .
N N8 0.9046(6) 0.0376(6) 0.3984(5) 0.0749(16) Uani d . 1 . .
H H8A 0.9520 0.0029 0.4074 0.090 Uiso calc R 1 . .
H H8B 0.8647 0.0275 0.3354 0.090 Uiso calc R 1 . .
C C13 0.9506(6) 0.3282(6) 0.3766(5) 0.0549(14) Uani d . 1 . .
H H13 0.9974 0.3379 0.4431 0.066 Uiso calc R 1 . .
C C14 0.7743(6) 0.2479(6) 0.2291(5) 0.0665(17) Uani d . 1 . .
C C15 0.8669(7) 0.3354(8) 0.2065(6) 0.079(2) Uani d . 1 . .
C C16 0.6316(7) 0.1645(8) 0.1653(6) 0.090(3) Uani d . 1 . .
H H16A 0.6111 0.1876 0.1063 0.108 Uiso calc R 1 . .
H H16B 0.5805 0.1743 0.2090 0.108 Uiso calc R 1 . .
H H16C 0.6113 0.0777 0.1395 0.108 Uiso calc R 1 . .
C C17 0.8522(10) 0.3704(11) 0.1122(9) 0.139(5) Uani d D 1 . .
H H17A 0.7607 0.3467 0.0830 0.167 Uiso calc PR 0.50 I 1
H H17B 0.9036 0.4621 0.1372 0.167 Uiso calc PR 0.50 I 1
H H17C 0.8812 0.3252 0.0647 0.167 Uiso calc PR 0.50 I 2
H H17D 0.7583 0.3328 0.0775 0.167 Uiso calc PR 0.50 I 2
C C181 0.8894(14) 0.3177(16) 0.0248(11) 0.100(6) Uani d PD 0.50 F 1
H H18A 0.8390 0.2257 -0.0053 0.120 Uiso calc PR 0.50 F 1
H H18B 0.8779 0.3496 -0.0308 0.120 Uiso calc PR 0.50 F 1
C C182 0.9126(14) 0.5010(14) 0.1131(18) 0.129(8) Uani d PD 0.50 G 2
H H18C 0.8961 0.4996 0.0415 0.154 Uiso calc PR 0.50 G 2
H H18D 0.8787 0.5495 0.1512 0.154 Uiso calc PR 0.50 G 2
C C19 0.7412(6) 0.1590(6) 0.3703(5) 0.0570(14) Uani d . 1 . .
H H19A 0.6973 0.0721 0.3200 0.068 Uiso calc R 1 . .
H H19B 0.6741 0.1802 0.3806 0.068 Uiso calc R 1 . .
C C20 0.9517(7) 0.1888(7) 0.6632(6) 0.0695(18) Uani d . 1 . .
C C21 0.8931(6) 0.1073(6) 0.4820(5) 0.0586(15) Uani d . 1 . .
C C22 0.8195(6) 0.1692(6) 0.4747(5) 0.0574(15) Uani d . 1 . .
C C23 0.8182(7) 0.2380(6) 0.5677(5) 0.0626(16) Uani d . 1 . .
H H23 0.7697 0.2793 0.5643 0.075 Uiso calc R 1 . .
C C24 1.0256(8) 0.2015(8) 0.7703(6) 0.085(2) Uani d . 1 . .
H H24A 1.0117 0.2548 0.8244 0.102 Uiso d . 1 . .
H H24B 1.1174 0.2388 0.7802 0.102 Uiso d . 1 . .
H H24C 0.9932 0.1193 0.7738 0.102 Uiso d . 1 . .
O O3 0.8210(8) 0.0114(8) 0.1872(6) 0.138(3) Uani d . 1 . .
H H3A 0.7482 -0.0544 0.1586 0.165 Uiso d R 1 . .
H H3B 0.8671 0.0074 0.1509 0.165 Uiso d R 1 . .
O O41 1.1893(15) 0.6083(13) 0.1754(11) 0.141(6) Uani d P 0.50 J 1
H H41A 1.2025 0.6667 0.2274 0.170 Uiso d PR 0.50 J 1
H H41B 1.2349 0.5771 0.1905 0.170 Uiso d PR 0.50 J 1
O O51 -0.0605(19) 0.0937(18) 0.0465(18) 0.172(8) Uani d P 0.50 K 1
H H51A 0.0023 0.0954 0.0811 0.207 Uiso d P 0.50 L 1
H H51B -0.0417 0.1681 0.0592 0.207 Uiso d P 0.50 M 1
O O52 0.0411(17) 0.0647(16) 0.1534(15) 0.176(9) Uani d P 0.50 N 2
H H52A 0.1009 0.0779 0.2037 0.211 Uiso d PR 0.50 N 2
H H52B 0.0345 0.0106 0.1013 0.211 Uiso d PR 0.50 N 2

loop_
_atom_site_aniso_label
_atom_site_aniso_U_11
_atom_site_aniso_U_22
_atom_site_aniso_U_33
_atom_site_aniso_U_12
_atom_site_aniso_U_13
_atom_site_aniso_U_23
I1 0.0655(3) 0.0780(3) 0.0656(3) 0.0469(2) 0.0252(2) 0.0319(2)
I2 0.1060(4) 0.0987(4) 0.0506(3) 0.0668(3) 0.0297(3) 0.0244(2)
S1 0.0727(12) 0.0618(10) 0.0854(13) 0.0169(9) 0.0441(10) 0.0041(9)
O11 0.118(11) 0.101(9) 0.094(9) 0.025(8) 0.017(8) 0.035(7)
O12 0.065(7) 0.172(14) 0.109(10) 0.054(8) 0.004(7) 0.029(10)
N1 0.060(3) 0.046(2) 0.050(3) 0.030(2) 0.026(2) 0.016(2)
N2 0.085(4) 0.058(3) 0.049(3) 0.039(3) 0.020(3) 0.021(2)
N3 0.063(3) 0.048(2) 0.050(3) 0.027(2) 0.023(2) 0.013(2)
N4 0.081(4) 0.069(3) 0.048(3) 0.050(3) 0.021(3) 0.013(2)
C1 0.067(4) 0.056(3) 0.054(3) 0.031(3) 0.031(3) 0.013(3)
C2 0.065(4) 0.057(3) 0.048(3) 0.035(3) 0.027(3) 0.011(3)
C3 0.075(5) 0.066(4) 0.066(4) 0.024(4) 0.033(4) -0.003(3)
C4 0.088(5) 0.073(4) 0.065(4) 0.044(4) 0.046(4) 0.021(3)
C5 0.130(9) 0.072(5) 0.098(7) 0.014(5) 0.059(7) -0.017(5)
C61 0.15(2) 0.22(3) 0.089(14) 0.12(2) 0.057(15) 0.068(17)
C62 0.070(9) 0.091(11) 0.045(7) 0.020(8) -0.001(7) -0.006(7)
C7 0.061(3) 0.050(3) 0.054(3) 0.032(3) 0.027(3) 0.018(3)
C8 0.062(4) 0.046(3) 0.048(3) 0.020(3) 0.022(3) 0.017(3)
C9 0.055(3) 0.044(3) 0.047(3) 0.024(3) 0.022(3) 0.016(2)
C10 0.059(3) 0.043(3) 0.048(3) 0.024(3) 0.023(3) 0.016(2)
C11 0.067(4) 0.050(3) 0.059(4) 0.033(3) 0.023(3) 0.017(3)
C12 0.092(5) 0.075(4) 0.054(4) 0.041(4) 0.029(4) 0.015(3)
S2 0.0493(9) 0.0872(12) 0.0770(11) 0.0206(8) 0.0160(8) 0.0525(10)
O21 0.117(10) 0.109(8) 0.099(9) 0.072(8) 0.066(8) 0.045(8)
O22 0.091(8) 0.110(9) 0.079(7) 0.029(7) 0.039(7) 0.041(7)
N5 0.050(3) 0.049(2) 0.058(3) 0.022(2) 0.014(2) 0.029(2)
N6 0.085(4) 0.063(3) 0.062(3) 0.030(3) 0.020(3) 0.030(3)
N7 0.066(3) 0.076(3) 0.066(3) 0.036(3) 0.021(3) 0.045(3)
N8 0.087(4) 0.099(4) 0.066(4) 0.062(4) 0.025(3) 0.045(3)
C13 0.049(3) 0.063(3) 0.057(3) 0.027(3) 0.015(3) 0.034(3)
C14 0.054(4) 0.071(4) 0.065(4) 0.022(3) 0.008(3) 0.038(3)
C15 0.059(4) 0.094(5) 0.073(4) 0.021(4) 0.009(3) 0.055(4)
C16 0.065(4) 0.093(5) 0.081(5) 0.015(4) -0.002(4) 0.051(5)
C17 0.082(6) 0.168(10) 0.134(9) 0.017(7) -0.003(6) 0.118(9)
C181 0.110(15) 0.107(13) 0.078(11) 0.036(11) 0.041(11) 0.055(10)
C182 0.115(17) 0.18(2) 0.114(17) 0.089(18) 0.045(14) 0.068(17)
C19 0.050(3) 0.057(3) 0.066(4) 0.023(3) 0.017(3) 0.034(3)
C20 0.064(4) 0.066(4) 0.070(4) 0.020(3) 0.016(3) 0.039(4)
C21 0.061(4) 0.058(3) 0.062(4) 0.027(3) 0.019(3) 0.035(3)
C22 0.054(3) 0.053(3) 0.065(4) 0.021(3) 0.016(3) 0.037(3)
C23 0.069(4) 0.056(3) 0.065(4) 0.029(3) 0.021(3) 0.030(3)
C24 0.086(5) 0.096(5) 0.066(4) 0.035(5) 0.017(4) 0.045(4)
O3 0.150(7) 0.160(7) 0.097(5) 0.089(6) 0.032(5) 0.028(5)
O41 0.138(12) 0.096(9) 0.112(11) 0.004(8) 0.068(10) 0.000(8)
O51 0.153(16) 0.144(14) 0.22(2) 0.063(13) 0.088(16) 0.078(15)
O52 0.131(13) 0.122(12) 0.157(15) -0.003(10) -0.051(11) 0.067(11)

loop_
_atom_type_symbol
_atom_type_description
_atom_type_scat_dispersion_real
_atom_type_scat_dispersion_imag
_atom_type_scat_source
C C 0.0033 0.0016 'International Tables Vol C Tables 4.2.6.8 and 6.1.1.4'
H H 0.0000 0.0000 'International Tables Vol C Tables 4.2.6.8 and 6.1.1.4'
N N 0.0061 0.0033 'International Tables Vol C Tables 4.2.6.8 and 6.1.1.4'
O O 0.0106 0.0060 'International Tables Vol C Tables 4.2.6.8 and 6.1.1.4'
S S 0.1246 0.1234 'International Tables Vol C Tables 4.2.6.8 and 6.1.1.4'
I I -0.4742 1.8119 'International Tables Vol C Tables 4.2.6.8 and 6.1.1.4'

loop_
_geom_angle_atom_site_label_1
_geom_angle_atom_site_label_2
_geom_angle_atom_site_label_3
_geom_angle_site_symmetry_1
_geom_angle_site_symmetry_3
_geom_angle
_geom_angle_publ_flag
C1 S1 C3 . . 90.9(3) ?
C61 O11 H1A . . 104.4 ?
C62 O12 H12 . . 109.9 ?
C1 N1 C2 . . 114.0(5) ?
C1 N1 C7 . . 122.7(5) ?
C2 N1 C7 . . 123.1(5) ?
C8 N2 C11 . . 115.9(5) ?
C8 N3 C9 . . 118.7(5) ?
C9 N4 H4A . . 120.0 ?
C9 N4 H4B . . 120.0 ?
H4A N4 H4B . . 120.0 ?
N1 C1 S1 . . 112.3(4) ?
N1 C1 H1 . . 123.9 ?
S1 C1 H1 . . 123.9 ?
C3 C2 N1 . . 112.1(5) ?
C3 C2 C4 . . 127.6(6) ?
N1 C2 C4 . . 120.2(6) ?
C2 C3 C5 . . 127.4(7) ?
C2 C3 S1 . . 110.6(5) ?
C5 C3 S1 . . 121.8(6) ?
C2 C4 H4C . . 109.5 ?
C2 C4 H4D . . 109.5 ?
H4C C4 H4D . . 109.5 ?
C2 C4 H4E . . 109.5 ?
H4C C4 H4E . . 109.5 ?
H4D C4 H4E . . 109.5 ?
C62 C5 C3 . . 112.6(10) ?
C61 C5 C3 . . 123.2(12) ?
C61 C5 H5A . . 106.5 ?
C3 C5 H5A . . 106.5 ?
C61 C5 H5B . . 106.5 ?
C3 C5 H5B . . 106.5 ?
H5A C5 H5B . . 106.5 ?
C62 C5 H5C . . 109.1 ?
C3 C5 H5C . . 109.1 ?
C62 C5 H5D . . 109.1 ?
C3 C5 H5D . . 109.1 ?
H5C C5 H5D . . 107.8 ?
O11 C61 C5 . . 104.3(12) ?
O11 C61 H6A . . 110.9 ?
C5 C61 H6A . . 110.9 ?
O11 C61 H6B . . 110.9 ?
C5 C61 H6B . . 110.9 ?
H6A C61 H6B . . 108.9 ?
O12 C62 C5 . . 101.4(10) ?
O12 C62 H6C . . 111.5 ?
C5 C62 H6C . . 111.5 ?
O12 C62 H6D . . 111.5 ?
C5 C62 H6D . . 111.5 ?
H6C C62 H6D . . 109.3 ?
N1 C7 C10 . . 113.2(5) ?
N1 C7 H7A . . 108.9 ?
C10 C7 H7A . . 108.9 ?
N1 C7 H7B . . 108.9 ?
C10 C7 H7B . . 108.9 ?
H7A C7 H7B . . 107.7 ?
N3 C8 N2 . . 125.3(5) ?
N3 C8 C12 . . 117.3(6) ?
N2 C8 C12 . . 117.4(6) ?
N4 C9 N3 . . 117.0(5) ?
N4 C9 C10 . . 123.3(5) ?
N3 C9 C10 . . 119.6(5) ?
C11 C10 C9 . . 116.8(5) ?
C11 C10 C7 . . 119.9(5) ?
C9 C10 C7 . . 123.3(5) ?
C10 C11 N2 . . 123.7(6) ?
C10 C11 H11 . . 118.2 ?
N2 C11 H11 . . 118.2 ?
C8 C12 H12A . . 109.6 ?
C8 C12 H12B . . 109.3 ?
H12A C12 H12B . . 109.0 ?
C8 C12 H12C . . 109.9 ?
H12A C12 H12C . . 109.7 ?
H12B C12 H12C . . 109.4 ?
C13 S2 C15 . . 90.9(3) ?
C182 O22 H22 . . 110.5 ?
C13 N5 C14 . . 114.2(5) ?
C13 N5 C19 . . 123.5(5) ?
C14 N5 C19 . . 122.2(5) ?
C20 N6 C23 . . 114.9(6) ?
C20 N7 C21 . . 118.0(6) ?
C21 N8 H8A . . 120.0 ?
C21 N8 H8B . . 120.0 ?
H8A N8 H8B . . 120.0 ?
N5 C13 S2 . . 112.5(4) ?
N5 C13 H13 . . 123.7 ?
S2 C13 H13 . . 123.7 ?
C15 C14 N5 . . 111.9(6) ?
C15 C14 C16 . . 127.6(6) ?
N5 C14 C16 . . 120.5(6) ?
C14 C15 C17 . . 128.6(7) ?
C14 C15 S2 . . 110.5(5) ?
C17 C15 S2 . . 120.8(6) ?
C14 C16 H16A . . 109.5 ?
C14 C16 H16B . . 109.5 ?
H16A C16 H16B . . 109.5 ?
C14 C16 H16C . . 109.5 ?
H16A C16 H16C . . 109.5 ?
H16B C16 H16C . . 109.5 ?
C181 C17 C15 . . 119.3(11) ?
C182 C17 C15 . . 126.1(12) ?
C181 C17 H17A . . 107.5 ?
C15 C17 H17A . . 107.5 ?
C181 C17 H17B . . 107.5 ?
C15 C17 H17B . . 107.5 ?
H17A C17 H17B . . 107.0 ?
C182 C17 H17C . . 105.8 ?
C15 C17 H17C . . 105.8 ?
C182 C17 H17D . . 105.8 ?
C15 C17 H17D . . 105.8 ?
H17C C17 H17D . . 106.2 ?
O21 C181 C17 . . 101.7(11) ?
O21 C181 H18A . . 111.4 ?
C17 C181 H18A . . 111.4 ?
O21 C181 H18B . . 111.4 ?
C17 C181 H18B . . 111.4 ?
H18A C181 H18B . . 109.3 ?
O22 C182 C17 . . 103.6(11) ?
O22 C182 H18C . . 111.1 ?
C17 C182 H18C . . 111.1 ?
O22 C182 H18D . . 111.0 ?
C17 C182 H18D . . 111.0 ?
H18C C182 H18D . . 109.0 ?
N5 C19 C22 . . 112.4(5) ?
N5 C19 H19A . . 109.1 ?
C22 C19 H19A . . 109.1 ?
N5 C19 H19B . . 109.1 ?
C22 C19 H19B . . 109.1 ?
H19A C19 H19B . . 107.9 ?
N7 C20 N6 . . 126.4(6) ?
N7 C20 C24 . . 117.8(7) ?
N6 C20 C24 . . 115.7(7) ?
N8 C21 N7 . . 116.3(6) ?
N8 C21 C22 . . 123.8(6) ?
N7 C21 C22 . . 119.9(6) ?
C23 C22 C21 . . 116.9(6) ?
C23 C22 C19 . . 120.1(6) ?
C21 C22 C19 . . 123.0(6) ?
N6 C23 C22 . . 123.9(6) ?
N6 C23 H23 . . 118.1 ?
C22 C23 H23 . . 118.1 ?
C20 C24 H24A . . 108.9 ?
C20 C24 H24B . . 109.4 ?
H24A C24 H24B . . 109.6 ?
C20 C24 H24C . . 109.3 ?
H24A C24 H24C . . 109.6 ?
H24B C24 H24C . . 110.0 ?
H3A O3 H3B . . 108.4 ?
H41A O41 H41B . . 111.1 ?
H51A O51 H51B . . 106.7 ?
H52A O52 H52B . . 107.2 ?

loop_
_geom_bond_atom_site_label_1
_geom_bond_atom_site_label_2
_geom_bond_site_symmetry_2
_geom_bond_distance
_geom_bond_publ_flag
S1 C1 . 1.668(6) ?
S1 C3 . 1.736(7) ?
O11 C61 . 1.446(10) ?
O11 H1A . 0.8522 ?
O11 H52A . 1.4254 ?
O12 C62 . 1.421(9) ?
O12 H12 . 0.8061 ?
N1 C1 . 1.315(7) ?
N1 C2 . 1.390(7) ?
N1 C7 . 1.482(7) ?
N2 C8 . 1.335(8) ?
N2 C11 . 1.362(8) ?
N3 C8 . 1.335(8) ?
N3 C9 . 1.356(7) ?
N4 C9 . 1.316(8) ?
N4 H4A . 0.8600 ?
N4 H4B . 0.8600 ?
C1 H1 . 0.9300 ?
C2 C3 . 1.326(9) ?
C2 C4 . 1.497(8) ?
C3 C5 . 1.504(9) ?
C4 H4C . 0.9600 ?
C4 H4D . 0.9600 ?
C4 H4E . 0.9600 ?
C5 C62 . 1.478(9) ?
C5 C61 . 1.491(10) ?
C5 H5A . 0.9700 ?
C5 H5B . 0.9700 ?
C5 H5C . 0.9700 ?
C5 H5D . 0.9700 ?
C61 H6A . 0.9700 ?
C61 H6B . 0.9700 ?
C62 H6C . 0.9700 ?
C62 H6D . 0.9700 ?
C7 C10 . 1.493(7) ?
C7 H7A . 0.9700 ?
C7 H7B . 0.9700 ?
C8 C12 . 1.493(8) ?
C9 C10 . 1.421(8) ?
C10 C11 . 1.359(9) ?
C11 H11 . 0.9300 ?
C12 H12A . 0.9608 ?
C12 H12B . 0.9647 ?
C12 H12C . 0.9564 ?
S2 C13 . 1.668(6) ?
S2 C15 . 1.731(7) ?
O21 C181 . 1.416(9) ?
O21 H21 . 0.8200 ?
O22 C182 . 1.428(10) ?
O22 H22 . 0.8164 ?
N5 C13 . 1.318(7) ?
N5 C14 . 1.381(8) ?
N5 C19 . 1.484(7) ?
N6 C20 . 1.340(10) ?
N6 C23 . 1.349(9) ?
N7 C20 . 1.322(9) ?
N7 C21 . 1.353(8) ?
N8 C21 . 1.332(9) ?
N8 H8A . 0.8600 ?
N8 H8B . 0.8600 ?
C13 H13 . 0.9300 ?
C14 C15 . 1.345(9) ?
C14 C16 . 1.490(9) ?
C15 C17 . 1.487(10) ?
C16 H16A . 0.9600 ?
C16 H16B . 0.9600 ?
C16 H16C . 0.9600 ?
C17 C181 . 1.467(9) ?
C17 C182 . 1.484(10) ?
C17 H17A . 0.9700 ?
C17 H17B . 0.9700 ?
C17 H17C . 0.9700 ?
C17 H17D . 0.9700 ?
C181 H18A . 0.9700 ?
C181 H18B . 0.9700 ?
C182 H18C . 0.9700 ?
C182 H18D . 0.9700 ?
C19 C22 . 1.509(8) ?
C19 H19A . 0.9700 ?
C19 H19B . 0.9700 ?
C20 C24 . 1.507(10) ?
C21 C22 . 1.406(9) ?
C22 C23 . 1.363(9) ?
C23 H23 . 0.9300 ?
C24 H24A . 0.9616 ?
C24 H24B . 0.9563 ?
C24 H24C . 0.9570 ?
O3 H3A . 0.8296 ?
O3 H3B . 0.8237 ?
O41 H22 . 1.4804 ?
O41 H41A . 0.8194 ?
O41 H41B . 0.8221 ?
O51 H51A . 0.7978 ?
O51 H51B . 0.8249 ?
O52 H51A . 1.2440 ?
O52 H52A . 0.8216 ?
O52 H52B . 0.8206 ?

loop_
_geom_hbond_atom_site_label_D
_geom_hbond_atom_site_label_H
_geom_hbond_atom_site_label_A
_geom_hbond_site_symmetry_A
_geom_hbond_distance_DH
_geom_hbond_distance_HA
_geom_hbond_distance_DA
_geom_hbond_angle_DHA
_geom_hbond_publ_flag
C1 H1 I1 2_666 0.93 2.98 3.643(6) 129 y
C13 H13 I1 2_766 0.93 3.02 3.623(6) 124 y
N4 H4A N3 2_676 0.86 2.26 3.112(7) 172 y
N4 H4B I2 . 0.86 2.86 3.667(5) 158 y
N8 H8A N7 2_756 0.86 2.23 3.079(8) 170 y
N8 H8B O3 . 0.86 1.96 2.793(9) 164 y
O11 H1A N2 2_666 0.85 1.81 2.665(15) 178 y
O12 H12 O52 . 0.81 2.33 2.85(2) 123 y
O21 H21 O41 . 0.82 1.84 2.637(18) 165 y
O22 H22 N6 2_766 0.82 1.92 2.632(14) 146 y
O3 H3A I2 1_545 0.83 2.73 3.526(9) 161 y
O3 H3B O51 1_655 0.82 2.12 2.78(2) 137 y
O3 H3B O52 1_655 0.82 1.88 2.59(2) 144 y
O41 H41A N6 2_766 0.82 2.26 2.982(16) 148 y
O51 H51A O11 . 0.80 1.96 2.73(3) 162 y
O51 H51B O21 1_455 0.82 2.16 2.97(2) 172 y
O52 H52A N2 2_666 0.82 2.14 2.957(16) 179 y

loop_
_geom_torsion_atom_site_label_1
_geom_torsion_atom_site_label_2
_geom_torsion_atom_site_label_3
_geom_torsion_atom_site_label_4
_geom_torsion_site_symmetry_1
_geom_torsion_site_symmetry_2
_geom_torsion_site_symmetry_3
_geom_torsion_site_symmetry_4
_geom_torsion
_geom_torsion_publ_flag
C2 N1 C1 S1 . . . . -0.8(7) ?
C7 N1 C1 S1 . . . . -176.8(4) ?
C3 S1 C1 N1 . . . . -0.6(6) ?
C1 N1 C2 C3 . . . . 2.3(9) ?
C7 N1 C2 C3 . . . . 178.2(6) ?
C1 N1 C2 C4 . . . . -175.3(6) ?
C7 N1 C2 C4 . . . . 0.7(9) ?
N1 C2 C3 C5 . . . . -178.8(9) ?
C4 C2 C3 C5 . . . . -1.5(15) ?
N1 C2 C3 S1 . . . . -2.6(8) ?
C4 C2 C3 S1 . . . . 174.7(6) ?
C1 S1 C3 C2 . . . . 1.8(7) ?
C1 S1 C3 C5 . . . . 178.3(9) ?
C2 C3 C5 C62 . . . . -102.0(12) ?
S1 C3 C5 C62 . . . . 82.2(11) ?
C2 C3 C5 C61 . . . . 134.8(13) ?
S1 C3 C5 C61 . . . . -41.0(16) ?
C3 C5 C61 O11 . . . . 55(2) ?
C3 C5 C62 O12 . . . . -67.5(14) ?
C1 N1 C7 C10 . . . . -4.4(8) ?
C2 N1 C7 C10 . . . . 179.9(5) ?
C9 N3 C8 N2 . . . . -0.9(9) ?
C9 N3 C8 C12 . . . . 179.6(5) ?
C11 N2 C8 N3 . . . . 0.6(9) ?
C11 N2 C8 C12 . . . . -179.8(6) ?
C8 N3 C9 N4 . . . . -179.7(5) ?
C8 N3 C9 C10 . . . . 0.4(8) ?
N4 C9 C10 C11 . . . . -179.7(6) ?
N3 C9 C10 C11 . . . . 0.2(8) ?
N4 C9 C10 C7 . . . . 0.2(9) ?
N3 C9 C10 C7 . . . . -179.9(5) ?
N1 C7 C10 C11 . . . . 100.3(6) ?
N1 C7 C10 C9 . . . . -79.6(7) ?
C9 C10 C11 N2 . . . . -0.5(9) ?
C7 C10 C11 N2 . . . . 179.6(5) ?
C8 N2 C11 C10 . . . . 0.1(9) ?
C14 N5 C13 S2 . . . . -1.5(7) ?
C19 N5 C13 S2 . . . . -176.9(5) ?
C15 S2 C13 N5 . . . . 0.5(6) ?
C13 N5 C14 C15 . . . . 1.9(9) ?
C19 N5 C14 C15 . . . . 177.4(7) ?
C13 N5 C14 C16 . . . . -176.0(7) ?
C19 N5 C14 C16 . . . . -0.5(10) ?
N5 C14 C15 C17 . . . . -178.8(10) ?
C16 C14 C15 C17 . . . . -1.1(17) ?
N5 C14 C15 S2 . . . . -1.4(9) ?
C16 C14 C15 S2 . . . . 176.3(7) ?
C13 S2 C15 C14 . . . . 0.6(7) ?
C13 S2 C15 C17 . . . . 178.2(9) ?
C14 C15 C17 C181 . . . . -99.1(13) ?
S2 C15 C17 C181 . . . . 83.8(12) ?
C14 C15 C17 C182 . . . . 137.6(13) ?
S2 C15 C17 C182 . . . . -39.5(17) ?
C15 C17 C181 O21 . . . . -59.4(15) ?
C15 C17 C182 O22 . . . . 55(2) ?
C13 N5 C19 C22 . . . . -6.6(8) ?
C14 N5 C19 C22 . . . . 178.3(6) ?
C21 N7 C20 N6 . . . . 1.1(10) ?
C21 N7 C20 C24 . . . . -179.8(6) ?
C23 N6 C20 N7 . . . . -1.3(10) ?
C23 N6 C20 C24 . . . . 179.6(6) ?
C20 N7 C21 N8 . . . . 178.8(6) ?
C20 N7 C21 C22 . . . . -0.1(9) ?
N8 C21 C22 C23 . . . . -179.4(6) ?
N7 C21 C22 C23 . . . . -0.5(9) ?
N8 C21 C22 C19 . . . . 2.4(10) ?
N7 C21 C22 C19 . . . . -178.7(5) ?
N5 C19 C22 C23 . . . . 101.7(7) ?
N5 C19 C22 C21 . . . . -80.1(7) ?
C20 N6 C23 C22 . . . . 0.6(9) ?
C21 C22 C23 N6 . . . . 0.3(9) ?
C19 C22 C23 N6 . . . . 178.6(6) ?
